data_7017319
loop_
_publ_author_name
'Bozic-Weber, Biljana'
'Constable, Edwin C.'
'Housecroft, Catherine E.'
'Kopecky, Peter'
'Neuburger, Markus'
'Zampese, Jennifer A.'

_publ_section_title
;
 The intramolecular aryl embrace: from light emission to light absorption.
;
_journal_issue 46
_journal_name_full 'Dalton transactions (Cambridge, England : 2003)'
_journal_page_first 12584
_journal_page_last 12594
_journal_paper_doi 10.1039/c1dt11052g
_journal_volume 40
_journal_year 2011
_chemical_absolute_configuration ad
_chemical_formula_moiety 'C14 H10 N2 Se1'
_chemical_formula_sum 'C14 H10 N2 Se'
_chemical_formula_weight 285.21
_space_group_IT_number 33
_symmetry_cell_setting orthorhombic
_symmetry_space_group_name_Hall 'P 2c -2n'
_symmetry_space_group_name_H-M 'P n a 21'
_atom_sites_solution_hydrogens geom
_atom_sites_solution_primary direct
_audit_creation_date 11-01-25
_audit_creation_method CRYSTALS_ver_14.09
_cell_angle_alpha 90
_cell_angle_beta 90
_cell_angle_gamma 90
_cell_formula_units_Z 4
_cell_length_a 10.715(5)
_cell_length_b 19.191(8)
_cell_length_c 5.731(3)
_cell_measurement_reflns_used 777
_cell_measurement_temperature 123
_cell_measurement_theta_max 19
_cell_measurement_theta_min 4
_cell_volume 1178.5(10)
_computing_cell_refinement 'Apex2 (Bruker AXS, 2006)'
_computing_data_collection 'Apex2 (Bruker AXS, 2006)'
_computing_data_reduction 'Apex2 (Bruker AXS, 2006)'
_computing_molecular_graphics 'CAMERON (Watkin et al., 1996)'
_computing_publication_material 'CRYSTALS (Betteridge et al., 2003)'
_computing_structure_refinement 'CRYSTALS (Betteridge et al., 2003)'
_computing_structure_solution 'SIR92 (Altomare et al., 1994)'
_diffrn_ambient_temperature 123
_diffrn_measured_fraction_theta_full 1.000
_diffrn_measured_fraction_theta_max 1.000
_diffrn_measurement_device Area
_diffrn_measurement_device_type 'Bruker Kappa Apex2'
_diffrn_measurement_method '\f & \w scans'
_diffrn_radiation_monochromator graphite
_diffrn_radiation_type 'Mo K\a'
_diffrn_radiation_wavelength 0.71073
_diffrn_reflns_av_R_equivalents 0.092
_diffrn_reflns_limit_h_max 14
_diffrn_reflns_limit_h_min -14
_diffrn_reflns_limit_k_max 25
_diffrn_reflns_limit_k_min -25
_diffrn_reflns_limit_l_max 7
_diffrn_reflns_limit_l_min -7
_diffrn_reflns_number 19837
_diffrn_reflns_theta_full 27.867
_diffrn_reflns_theta_max 27.867
_diffrn_reflns_theta_min 2.122
_diffrn_standards_number 0
_exptl_absorpt_coefficient_mu 3.162
_exptl_absorpt_correction_T_max 0.97
_exptl_absorpt_correction_T_min 0.94
_exptl_absorpt_correction_type multi-scan
_exptl_absorpt_process_details 'DENZO/SCALEPACK (Otwinowski & Minor, 1997)'
_exptl_crystal_colour colourless
_exptl_crystal_density_diffrn 1.608
_exptl_crystal_density_method 'not measured'
_exptl_crystal_description needle
_exptl_crystal_F_000 568
_exptl_crystal_size_max 0.210
_exptl_crystal_size_mid 0.020
_exptl_crystal_size_min 0.010
_refine_diff_density_max 0.41
_refine_diff_density_min -1.01
_refine_ls_abs_structure_details 'Flack (1983), 0 Friedel-pairs'
_refine_ls_abs_structure_Flack 0.03(2)
_refine_ls_extinction_method None
_refine_ls_goodness_of_fit_ref 1.1020
_refine_ls_hydrogen_treatment none
_refine_ls_matrix_type full
_refine_ls_number_parameters 155
_refine_ls_number_reflns 1755
_refine_ls_number_restraints 1
_refine_ls_R_factor_all 0.0774
_refine_ls_R_factor_gt 0.0458
_refine_ls_shift/su_max 0.0003185
_refine_ls_shift/su_mean 0.0000151
_refine_ls_structure_factor_coef F
_refine_ls_weighting_details
;
Method, part 1, Chebychev polynomial, (Watkin, 1994, Prince, 1982)
[weight] = 1.0/[A~0~*T~0~(x)+A~1~*T~1~(x) ... +A~n-1~]*T~n-1~(x)]
where A~i~ are the Chebychev coefficients listed below and x= Fcalc/Fmax
Method = Robust Weighting (Prince, 1982)
W = [weight] * [1-(deltaF/6*sigmaF)^2^]^2^
A~i~ are:
0.293 0.156 0.128
;
_refine_ls_weighting_scheme calc
_refine_ls_wR_factor_all 0.0805
_refine_ls_wR_factor_gt 0.0421
_refine_ls_wR_factor_ref 0.0420
_reflns_limit_h_max 14
_reflns_limit_h_min 0
_reflns_limit_k_max 25
_reflns_limit_k_min 0
_reflns_limit_l_max 7
_reflns_limit_l_min -7
_reflns_number_gt 1973
_reflns_number_total 2811
_reflns_threshold_expression I>2.0\s(I)
_oxford_diffrn_Wilson_B_factor 0.00
_oxford_diffrn_Wilson_scale 0.00
_oxford_refine_ls_r_factor_ref 0.0393
_oxford_refine_ls_scale 0.1373(3)
_oxford_reflns_number_all 2803
_oxford_reflns_threshold_expression_ref I>3.0\s(I)
_oxford_structure_analysis_title 'pk162f1_123k_0ma in Pna2(1)'
_cod_data_source_file c1dt11052g.txt
_cod_data_source_block pk162
_cod_depositor_comments
;
The following automatic conversions were performed:

'_symmetry_cell_setting' value 'Orthorhombic' changed to
'orthorhombic' according to
/home/saulius/struct/CIF-dictionaries/cif_core.dic dictionary named
'cif_core.dic' version 2.4.1 from 2010-06-29.

Automatic conversion script
Id: cif_fix_values 1715 2011-07-08 13:25:40Z adriana 
;
_cod_original_cell_volume 1178.4(9)
_cod_original_formula_sum 'C14 H10 N2 Se1'
_cod_database_code 7017319

loop_
_symmetry_equiv_pos_as_xyz
x,y,z
-x+1/2,y+1/2,z+1/2
x+1/2,-y+1/2,z
-x,-y,z+1/2

loop_
_atom_site_label
_atom_site_type_symbol
_atom_site_fract_x
_atom_site_fract_y
_atom_site_fract_z
_atom_site_U_iso_or_equiv
_atom_site_occupancy
_atom_site_adp_type
_atom_site_refinement_flags_posn
C1 C 0.5595(6) 0.3167(4) 0.0955(13) 0.0368 1.0000 Uani .
C2 C 0.4988(5) 0.2782(3) -0.068(2) 0.0334 1.0000 Uani .
C3 C 0.3687(5) 0.2744(3) -0.050(2) 0.0324 1.0000 Uani .
C4 C 0.3095(6) 0.3092(3) 0.1245(10) 0.0291 1.0000 Uani .
C5 C 0.3800(5) 0.3467(3) 0.2829(10) 0.0255 1.0000 Uani .
C6 C 0.3196(5) 0.3860(3) 0.4773(11) 0.0226 1.0000 Uani .
C7 C 0.3881(5) 0.4276(3) 0.6276(11) 0.0295 1.0000 Uani .
C8 C 0.3263(6) 0.4625(4) 0.8067(12) 0.0326 1.0000 Uani .
C9 C 0.1999(6) 0.4547(3) 0.8263(11) 0.0299 1.0000 Uani .
C10 C 0.1363(5) 0.4136(3) 0.6671(11) 0.0233 1.0000 Uani .
C11 C -0.0015(5) 0.4057(3) 0.6752(11) 0.0249 1.0000 Uani .
C12 C -0.0852(6) 0.4319(3) 0.8297(10) 0.0278 1.0000 Uani .
C13 C -0.2107(5) 0.4156(3) 0.7818(11) 0.0294 1.0000 Uani .
C14 C -0.2293(6) 0.3774(3) 0.5872(11) 0.0329 1.0000 Uani .
N1 N 0.5047(5) 0.3505(3) 0.2712(9) 0.0322 1.0000 Uani .
N2 N 0.1937(4) 0.3795(3) 0.4964(7) 0.0225 1.0000 Uani .
Se1 Se -0.07948(4) 0.35534(3) 0.4384(3) 0.0277 1.0000 Uani .
H11 H 0.6469 0.3185 0.0879 0.0402 1.0000 Uiso R
H21 H 0.5410 0.2571 -0.1941 0.0381 1.0000 Uiso R
H31 H 0.3218 0.2467 -0.1537 0.0395 1.0000 Uiso R
H41 H 0.2226 0.3086 0.1370 0.0351 1.0000 Uiso R
H71 H 0.4748 0.4323 0.6075 0.0340 1.0000 Uiso R
H81 H 0.3722 0.4907 0.9083 0.0361 1.0000 Uiso R
H91 H 0.1565 0.4777 0.9456 0.0393 1.0000 Uiso R
H121 H -0.0615 0.4590 0.9594 0.0338 1.0000 Uiso R
H131 H -0.2763 0.4302 0.8760 0.0371 1.0000 Uiso R
H141 H -0.3079 0.3634 0.5337 0.0382 1.0000 Uiso R

loop_
_atom_site_aniso_label
_atom_site_aniso_U_11
_atom_site_aniso_U_22
_atom_site_aniso_U_33
_atom_site_aniso_U_23
_atom_site_aniso_U_13
_atom_site_aniso_U_12
C1 0.020(3) 0.036(4) 0.054(4) 0.014(3) 0.009(3) 0.000(3)
C2 0.029(2) 0.037(3) 0.034(3) -0.011(5) 0.007(6) -0.002(2)
C3 0.033(2) 0.035(3) 0.030(3) 0.000(5) -0.005(5) -0.006(2)
C4 0.023(3) 0.039(4) 0.026(3) -0.005(3) 0.009(2) 0.001(2)
C5 0.022(2) 0.027(4) 0.027(3) 0.003(3) -0.001(2) 0.003(2)
C6 0.014(2) 0.030(3) 0.024(5) 0.002(2) 0.002(2) -0.0009(19)
C7 0.021(3) 0.029(4) 0.039(3) -0.001(3) -0.005(2) -0.003(2)
C8 0.025(3) 0.035(4) 0.038(4) -0.014(3) -0.011(3) 0.005(3)
C9 0.025(3) 0.036(4) 0.028(3) -0.001(3) -0.001(2) 0.002(3)
C10 0.017(3) 0.022(3) 0.031(3) 0.004(2) -0.002(2) 0.004(2)
C11 0.016(2) 0.030(4) 0.028(3) 0.005(3) 0.004(2) 0.002(2)
C12 0.024(3) 0.033(3) 0.027(2) -0.003(2) 0.001(3) -0.002(3)
C13 0.017(3) 0.037(4) 0.034(3) 0.006(3) 0.007(2) 0.005(3)
C14 0.024(3) 0.040(4) 0.035(3) 0.008(3) 0.000(3) -0.004(3)
N1 0.019(2) 0.041(3) 0.037(3) 0.002(3) 0.000(2) 0.003(2)
N2 0.0151(18) 0.024(2) 0.028(3) 0.0045(17) 0.0013(16) 0.0040(17)
Se1 0.01992(19) 0.0385(3) 0.0248(2) -0.0043(5) -0.0003(6) -0.0023(3)

loop_
_atom_type_symbol
_atom_type_scat_dispersion_real
_atom_type_scat_dispersion_imag
_atom_type_scat_Cromer_Mann_a1
_atom_type_scat_Cromer_Mann_b1
_atom_type_scat_Cromer_Mann_a2
_atom_type_scat_Cromer_Mann_b2
_atom_type_scat_Cromer_Mann_a3
_atom_type_scat_Cromer_Mann_b3
_atom_type_scat_Cromer_Mann_a4
_atom_type_scat_Cromer_Mann_b4
_atom_type_scat_Cromer_Mann_c
_atom_type_scat_source
C 0.0033 0.0016 2.3100 20.8439 1.0200 10.2075 1.5886 0.5687 0.8650 51.6512 0.2156 'International Tables Vol C 4.2.6.8 and 6.1.1.4'
H 0.0000 0.0000 0.4930 10.5109 0.3229 26.1257 0.1402 3.1424 0.0408 57.7998 0.0030 'International Tables Vol C 4.2.6.8 and 6.1.1.4'
N 0.0061 0.0033 12.2126 0.0057 3.1322 9.8933 2.0125 28.9975 1.1663 0.5826 -11.5290 'International Tables Vol C 4.2.6.8 and 6.1.1.4'
Se -0.0929 2.2259 17.0006 2.4098 5.8196 0.2726 3.9731 15.2372 4.3543 43.8163 2.8409 'International Tables Vol C 4.2.6.8 and 6.1.1.4'

loop_
_geom_angle_atom_site_label_1
_geom_angle_atom_site_label_2
_geom_angle_atom_site_label_3
_geom_angle
_geom_angle_publ_flag
C2 C1 N1 125.0(6) yes
C2 C1 H11 117.7 no
N1 C1 H11 117.2 no
C1 C2 C3 117.0(9) yes
C1 C2 H21 122.2 no
C3 C2 H21 120.7 no
C2 C3 C4 119.5(9) yes
C2 C3 H31 121.0 no
C4 C3 H31 119.5 no
C3 C4 C5 119.0(6) yes
C3 C4 H41 120.9 no
C5 C4 H41 120.1 no
C4 C5 C6 121.1(5) yes
C4 C5 N1 122.7(6) yes
C6 C5 N1 116.2(6) yes
C5 C6 C7 121.8(5) yes
C5 C6 N2 116.3(5) yes
C7 C6 N2 121.9(6) yes
C6 C7 C8 119.0(5) yes
C6 C7 H71 120.1 no
C8 C7 H71 120.9 no
C7 C8 C9 118.6(6) yes
C7 C8 H81 119.1 no
C9 C8 H81 122.3 no
C8 C9 C10 119.7(6) yes
C8 C9 H91 119.9 no
C10 C9 H91 120.4 no
C9 C10 C11 121.8(6) yes
C9 C10 N2 122.6(5) yes
C11 C10 N2 115.7(6) yes
C10 C11 C12 129.8(6) yes
C10 C11 Se1 118.4(5) yes
C12 C11 Se1 111.7(4) yes
C11 C12 C13 115.0(6) yes
C11 C12 H121 122.7 no
C13 C12 H121 122.3 no
C12 C13 C14 115.0(6) yes
C12 C13 H131 122.8 no
C14 C13 H131 122.2 no
C13 C14 Se1 112.0(5) yes
C13 C14 H141 124.0 no
Se1 C14 H141 124.0 no
C5 N1 C1 116.8(6) yes
C6 N2 C10 118.3(5) yes
C14 Se1 C11 86.3(3) yes

loop_
_geom_bond_atom_site_label_1
_geom_bond_atom_site_label_2
_geom_bond_distance
_geom_bond_publ_flag
C1 C2 1.359(12) yes
C1 N1 1.333(9) yes
C1 H11 0.938 no
C2 C3 1.401(7) yes
C2 H21 0.943 no
C3 C4 1.361(12) yes
C3 H31 0.942 no
C4 C5 1.382(9) yes
C4 H41 0.934 no
C5 C6 1.493(9) yes
C5 N1 1.340(8) yes
C6 C7 1.385(8) yes
C6 N2 1.359(6) yes
C7 C8 1.393(9) yes
C7 H71 0.941 no
C8 C9 1.367(8) yes
C8 H81 0.934 no
C9 C10 1.385(9) yes
C9 H91 0.937 no
C10 C11 1.485(8) yes
C10 N2 1.328(8) yes
C11 C12 1.357(8) yes
C11 Se1 1.864(7) yes
C12 C13 1.408(9) yes
C12 H121 0.943 no
C13 C14 1.349(9) yes
C13 H131 0.930 no
C14 Se1 1.866(7) yes
C14 H141 0.935 no

loop_
_geom_hbond_atom_site_label_D
_geom_hbond_atom_site_label_H
_geom_hbond_atom_site_label_A
_geom_hbond_site_symmetry_A
_geom_hbond_angle_DHA
_geom_hbond_distance_DH
_geom_hbond_distance_HA
_geom_hbond_distance_DA
_geom_hbond_publ_flag
C14 H141 N1 1_455 160 0.94 2.52 3.416(9) yes
